data_9012234
loop_
_publ_author_name
'Fayos, J.'

_publ_section_title
;
 Possible 3D carbon structures as progressive intermediates in graphite
 to diamond phase transition
 Note: mathematical model, phase: gra_crbl43_bo
;
_journal_name_full 'Journal of Solid State Chemistry'
_journal_page_first 278
_journal_page_last 285
_journal_paper_doi 10.1006/jssc.1999.8448
_journal_volume 148
_journal_year 1999
_chemical_formula_sum C
_chemical_name_mineral Graphite
_space_group_IT_number 50
_symmetry_space_group_name_Hall 'P 2 2 -1ab'
_symmetry_space_group_name_H-M 'P b a n :1'
_cell_angle_alpha 90
_cell_angle_beta 90
_cell_angle_gamma 90
_cell_length_a 4.048
_cell_length_b 4.885
_cell_length_c 6.495
_cell_formula_units_Z 16
_cell_volume 128.435
_database_code_amcsd 0013982
_exptl_crystal_density_diffrn 2.485
_cod_original_sg_symbol_H-M 'P b a n'
_cod_struct_determination_method theoretical
_cod_database_code 9012234

loop_
_space_group_symop_operation_xyz
x,y,z
1/2+x,1/2-y,z
-x,y,-z
1/2-x,1/2+y,z
x,-y,-z
1/2+x,1/2+y,-z
-x,-y,z
1/2-x,1/2-y,-z

loop_
_atom_site_label
_atom_site_fract_x
_atom_site_fract_y
_atom_site_fract_z
C1 0.04600 0.13520 0.25280
C2 0.33790 0.16530 0.14170

loop_
_cod_related_entry_id
_cod_related_entry_database
_cod_related_entry_code
1 AMCSD 0013982
